data_4323923
loop_
_publ_author_name
'Michael P. Doyle'
'Qi-Lin Zhou'
'Conrad E. Raab'
'Gregory H. P. Roos'
'Stanley H. Simonsen'
'Vincent Lynch'

_publ_section_title
;
 Synthesis and Structures of (2,2-cis)-Dirhodium(II) Tetrakis[methyl
 1-acyl-2-oxoimidazolidine-4(S)-carboxylates]. Chiral Catalysts for Highly
 Stereoselective Metal Carbene Transformations
;
_journal_name_full 'Inorganic Chemistry'
_journal_page_first 6064
_journal_page_last 6073
_journal_paper_doi 10.1021/ic960249a
_journal_volume 35
_journal_year 1996
_chemical_formula_sum 'C36 H48 N12 O16 Rh2'
_chemical_formula_weight 1110.68
_chemical_name_systematic
; 
 ? 
;
_space_group_IT_number 4
_symmetry_cell_setting monoclinic
_symmetry_space_group_name_Hall 'P 2yb'
_symmetry_space_group_name_H-M 'P 1 21 1'
_atom_sites_solution_hydrogens geom
_atom_sites_solution_primary direct
_atom_sites_solution_secondary difmap
_audit_creation_method SHELXL
_cell_angle_alpha 90.00
_cell_angle_beta 107.61
_cell_angle_gamma 90.00
_cell_formula_units_Z 2
_cell_length_a 9.9590(10)
_cell_length_b 20.1000(10)
_cell_length_c 11.6780(10)
_cell_measurement_temperature 173(2)
_cell_volume 2228.1(3)
_computing_structure_refinement 'SHELXL-93 (Sheldrick, 1993)'
_computing_structure_solution 'SHELXS-86 (Sheldrick, 1990)'
_diffrn_ambient_temperature 173(2)
_diffrn_radiation_monochromator graphite
_diffrn_radiation_source 'fine-focus sealed tube'
_diffrn_radiation_type MoK\a
_diffrn_radiation_wavelength 0.71073
_diffrn_reflns_av_R_equivalents 0.0197
_diffrn_reflns_av_sigmaI/netI 0.0320
_diffrn_reflns_limit_h_max 15
_diffrn_reflns_limit_h_min -14
_diffrn_reflns_limit_k_max 30
_diffrn_reflns_limit_k_min -1
_diffrn_reflns_limit_l_max 16
_diffrn_reflns_limit_l_min -17
_diffrn_reflns_number 15445
_diffrn_reflns_theta_max 32.87
_diffrn_reflns_theta_min 2.03
_exptl_absorpt_coefficient_mu 0.824
_exptl_crystal_density_diffrn 1.656
_exptl_crystal_F_000 1132
_refine_diff_density_max 0.997
_refine_diff_density_min -1.104
_refine_diff_density_rms 0.084
_refine_ls_abs_structure_details 'Flack H D (1983), Acta Cryst. A39, 876-881'
_refine_ls_abs_structure_Flack 0.00(2)
_refine_ls_extinction_coef 0.0038(3)
_refine_ls_extinction_expression Fc^*^=kFc[1+0.001xFc^2^\l^3^/sin(2\q)]^-1/4^
_refine_ls_extinction_method SHELXL
_refine_ls_goodness_of_fit_all 1.066
_refine_ls_goodness_of_fit_obs 1.077
_refine_ls_matrix_type full
_refine_ls_number_parameters 582
_refine_ls_number_reflns 8584
_refine_ls_number_restraints 1
_refine_ls_restrained_S_all 1.066
_refine_ls_restrained_S_obs 1.077
_refine_ls_R_factor_all 0.0367
_refine_ls_R_factor_obs 0.0306
_refine_ls_shift/esd_max 0.033
_refine_ls_shift/esd_mean 0.001
_refine_ls_structure_factor_coef Fsqd
_refine_ls_weighting_details 'w=1/[\s^2^(Fo^2^)+(0.0410P)^2^+0.7189P] where P=(Fo^2^+2Fc^2^)/3'
_refine_ls_weighting_scheme calc
_refine_ls_wR_factor_all 0.0768
_refine_ls_wR_factor_obs 0.0740
_reflns_number_observed 7861
_reflns_number_total 8584
_reflns_observed_criterion >2sigma(I)
_cod_data_source_file ic960249a_2.cif
_cod_data_source_block 9
_cod_depositor_comments
;
The following automatic conversions were performed:

'_refine_ls_weighting_scheme' value 'calc
w=1/[\s^2^(Fo^2^)+(0.0410P)^2^+0.7189P] where P=(Fo^2^+2Fc^2^)/3' was
changed to 'calc'. New tag '_refine_ls_weighting_details' was
created. The value of the new tag was set to
'w=1/[\s^2^(Fo^2^)+(0.0410P)^2^+0.7189P] where P=(Fo^2^+2Fc^2^)/3'.

Automatic conversion script
Id: cif_fix_values 3143 2015-03-26 13:38:13Z robertas 
;
_cod_original_sg_symbol_H-M 'P 21'
_cod_database_code 4323923

loop_
_symmetry_equiv_pos_as_xyz
'x, y, z'
'-x, y+1/2, -z'

loop_
_atom_site_aniso_label
_atom_site_aniso_U_11
_atom_site_aniso_U_22
_atom_site_aniso_U_33
_atom_site_aniso_U_23
_atom_site_aniso_U_13
_atom_site_aniso_U_12
Rh1 0.02072(11) 0.01884(10) 0.02071(10) 0.00326(9) 0.00714(8) 0.00112(10)
Rh2 0.01845(11) 0.01960(10) 0.01757(9) 0.00128(9) 0.00526(8) -0.00016(9)
N1A 0.028(2) 0.0239(14) 0.0309(14) 0.0072(12) 0.0129(12) 0.0067(12)
C2A 0.025(2) 0.024(2) 0.0247(15) 0.0014(12) 0.0075(13) 0.0034(13)
N3A 0.030(2) 0.0244(14) 0.036(2) 0.0040(12) 0.0135(13) 0.0075(13)
C4A 0.041(2) 0.030(2) 0.037(2) 0.010(2) 0.017(2) 0.013(2)
C5A 0.026(2) 0.023(2) 0.026(2) 0.0055(13) 0.0064(13) 0.0047(13)
C6A 0.021(2) 0.031(2) 0.027(2) 0.0036(14) 0.0031(13) 0.0050(14)
O7A 0.065(2) 0.038(2) 0.038(2) -0.0022(14) -0.003(2) -0.001(2)
O8A 0.052(2) 0.056(2) 0.0290(14) 0.0160(14) 0.0035(14) -0.016(2)
C9A 0.061(4) 0.100(5) 0.033(2) 0.026(3) 0.009(2) -0.011(4)
C10A 0.027(2) 0.028(2) 0.036(2) -0.007(2) 0.0089(15) 0.0039(15)
C11A 0.043(3) 0.044(3) 0.071(3) 0.011(2) 0.036(2) 0.013(2)
O12A 0.030(2) 0.0307(15) 0.049(2) -0.0035(13) 0.0089(13) 0.0080(12)
O13A 0.0262(12) 0.0264(12) 0.0288(11) 0.0048(11) 0.0114(9) 0.0034(12)
N1B 0.0232(14) 0.0271(14) 0.0202(12) 0.0013(10) 0.0073(10) 0.0010(11)
C2B 0.0181(15) 0.028(2) 0.0186(13) 0.0005(12) 0.0027(11) 0.0007(13)
N3B 0.0199(14) 0.042(2) 0.0183(12) -0.0002(12) 0.0053(10) -0.0004(13)
C4B 0.023(2) 0.051(2) 0.0196(13) 0.0036(14) 0.0046(12) 0.000(2)
C5B 0.025(2) 0.032(2) 0.0223(13) 0.0031(12) 0.0083(12) 0.0016(13)
C6B 0.025(2) 0.036(2) 0.0208(13) -0.0034(13) 0.0061(12) -0.0026(14)
O7B 0.0269(13) 0.054(2) 0.049(2) -0.005(2) 0.0156(12) -0.0105(15)
O8B 0.0310(15) 0.037(2) 0.046(2) 0.0052(13) 0.0163(13) 0.0055(12)
C9B 0.040(2) 0.044(2) 0.052(3) -0.003(2) 0.011(2) 0.016(2)
C10B 0.018(2) 0.042(2) 0.0233(15) -0.0057(14) 0.0022(12) 0.0038(15)
C11B 0.030(2) 0.052(3) 0.030(2) -0.008(2) 0.008(2) -0.014(2)
O12B 0.0278(14) 0.062(2) 0.0249(12) -0.0115(13) 0.0035(11) -0.0063(14)
O13B 0.0210(11) 0.0346(14) 0.0205(10) -0.0026(10) 0.0067(9) -0.0067(10)
N1C 0.0216(13) 0.0193(12) 0.0216(12) 0.0008(10) 0.0064(10) 0.0007(11)
C2C 0.023(2) 0.0208(14) 0.0206(13) 0.0011(11) 0.0039(12) 0.0019(13)
N3C 0.0205(14) 0.0211(13) 0.0296(14) 0.0052(11) 0.0057(11) 0.0032(11)
C4C 0.033(2) 0.022(2) 0.046(2) 0.005(2) 0.017(2) 0.0044(15)
C5C 0.025(2) 0.0189(14) 0.0227(14) 0.0004(11) 0.0061(12) -0.0017(12)
C6C 0.036(2) 0.022(2) 0.031(2) -0.0027(13) 0.0062(15) -0.0060(14)
O7C 0.087(3) 0.056(2) 0.032(2) -0.018(2) 0.011(2) -0.033(2)
O8C 0.038(2) 0.038(2) 0.038(2) 0.0027(12) 0.0015(13) -0.0200(13)
C9C 0.053(3) 0.051(3) 0.067(3) 0.008(3) -0.009(3) -0.034(3)
C10C 0.021(2) 0.028(2) 0.031(2) -0.0017(14) 0.0037(13) 0.0006(14)
C11C 0.020(2) 0.041(2) 0.044(2) 0.004(2) 0.0081(15) -0.003(2)
O12C 0.027(2) 0.030(2) 0.068(2) 0.0046(15) 0.0138(15) 0.0076(12)
O13C 0.0221(11) 0.0210(12) 0.0321(11) 0.0039(10) 0.0084(9) -0.0004(10)
N1D 0.0251(14) 0.0181(12) 0.0181(11) 0.0007(9) 0.0048(10) -0.0019(11)
C2D 0.027(2) 0.0221(14) 0.0227(14) -0.0012(12) 0.0069(13) 0.0015(13)
N3D 0.029(2) 0.0232(14) 0.0237(13) -0.0044(11) 0.0078(11) -0.0046(12)
C4D 0.035(2) 0.027(2) 0.027(2) -0.0063(13) 0.0122(14) -0.0066(14)
C5D 0.0165(14) 0.027(2) 0.0199(13) -0.0009(12) 0.0048(11) -0.0017(12)
C6D 0.022(2) 0.028(2) 0.0195(13) 0.0001(12) 0.0017(11) -0.0009(13)
O7D 0.038(2) 0.038(2) 0.042(2) 0.0150(14) 0.0115(13) -0.0015(14)
O8D 0.0231(13) 0.0350(15) 0.0384(14) 0.0065(12) 0.0073(11) 0.0041(11)
C9D 0.030(2) 0.045(2) 0.048(2) 0.006(2) -0.002(2) 0.013(2)
C10D 0.041(2) 0.025(2) 0.034(2) -0.0091(15) 0.011(2) -0.007(2)
C11D 0.044(3) 0.035(2) 0.045(2) -0.006(2) 0.015(2) -0.018(2)
O12D 0.068(2) 0.046(2) 0.039(2) -0.0190(15) 0.018(2) -0.021(2)
O13D 0.0353(15) 0.0226(12) 0.0262(12) 0.0016(10) 0.0101(11) -0.0051(11)
N1E 0.0258(15) 0.0269(15) 0.0239(13) 0.0020(11) 0.0056(11) -0.0023(12)
C2E 0.029(2) 0.030(2) 0.0227(14) -0.0016(13) 0.0094(13) -0.0021(14)
C3E 0.054(3) 0.059(3) 0.039(2) 0.009(2) 0.021(2) -0.017(2)
N1F 0.028(2) 0.030(2) 0.0302(15) 0.0023(13) 0.0089(12) 0.0013(14)
C2F 0.023(2) 0.029(2) 0.028(2) 0.0020(13) 0.0073(13) -0.0003(14)
C3F 0.034(2) 0.039(2) 0.044(2) 0.016(2) 0.012(2) -0.005(2)
N1H 0.068(4) 0.093(5) 0.116(5) -0.030(5) -0.022(4) 0.017(4)
C2H 0.034(3) 0.060(4) 0.092(5) -0.012(4) -0.010(3) -0.003(3)
C3H 0.064(4) 0.099(6) 0.103(6) -0.020(5) 0.010(4) -0.038(5)

loop_
_atom_site_label
_atom_site_type_symbol
_atom_site_fract_x
_atom_site_fract_y
_atom_site_fract_z
_atom_site_U_iso_or_equiv
_atom_site_thermal_displace_type
_atom_site_occupancy
_atom_site_calc_flag
_atom_site_refinement_flags
_atom_site_disorder_group
Rh1 Rh 0.31128(3) 0.319619(11) 0.16173(2) 0.01990(6) Uani 1 d . .
Rh2 Rh 0.43979(3) 0.391211(12) 0.05987(2) 0.01858(5) Uani 1 d . .
N1A N 0.4778(3) 0.2585(2) 0.1920(3) 0.0265(6) Uani 1 d . .
C2A C 0.5767(4) 0.2676(2) 0.1401(3) 0.0245(7) Uani 1 d . .
N3A N 0.6718(4) 0.2134(2) 0.1644(3) 0.0294(7) Uani 1 d . .
C4A C 0.6273(5) 0.1635(2) 0.2349(4) 0.0350(9) Uani 1 d . .
H4AA H 0.6991(5) 0.1560(2) 0.3099(4) 0.041 Uiso 1 d R .
H4AB H 0.6050(5) 0.1222(2) 0.1922(4) 0.041 Uiso 1 d R .
C5A C 0.4960(4) 0.1959(2) 0.2553(3) 0.0254(7) Uani 1 d . .
H5AA H 0.4153(4) 0.1679(2) 0.2224(3) 0.031 Uiso 1 d R .
C6A C 0.5227(4) 0.2041(2) 0.3890(3) 0.0275(7) Uani 1 d . .
O7A O 0.5712(4) 0.2520(2) 0.4466(3) 0.0513(9) Uani 1 d . .
O8A O 0.4915(4) 0.1476(2) 0.4346(3) 0.0477(9) Uani 1 d . .
C9A C 0.5253(7) 0.1431(4) 0.5631(5) 0.066(2) Uani 1 d . .
H9AA H 0.4985(7) 0.1003(4) 0.5853(5) 0.080 Uiso 1 d R .
H9AB H 0.6246(7) 0.1495(4) 0.5996(5) 0.080 Uiso 1 d R .
H9AC H 0.4745(7) 0.1772(4) 0.5903(5) 0.080 Uiso 1 d R .
C10A C 0.7932(4) 0.2029(2) 0.1329(4) 0.0307(8) Uani 1 d . .
C11A C 0.8384(6) 0.2523(3) 0.0590(5) 0.0487(12) Uani 1 d . .
H11A H 0.9239(6) 0.2376(3) 0.0452(5) 0.058 Uiso 1 d R .
H11B H 0.7663(6) 0.2575(3) -0.0166(5) 0.058 Uiso 1 d R .
H11C H 0.8546(6) 0.2942(3) 0.1004(5) 0.058 Uiso 1 d R .
O12A O 0.8597(3) 0.1518(2) 0.1688(3) 0.0375(7) Uani 1 d . .
O13A O 0.5911(3) 0.3165(2) 0.0774(2) 0.0264(5) Uani 1 d . .
N1B N 0.4088(3) 0.3744(2) 0.3073(2) 0.0234(6) Uani 1 d . .
C2B C 0.5130(4) 0.4136(2) 0.3104(3) 0.0223(6) Uani 1 d . .
N3B N 0.5748(3) 0.4409(2) 0.4256(3) 0.0268(6) Uani 1 d . .
C4B C 0.5070(4) 0.4118(2) 0.5088(3) 0.0313(8) Uani 1 d . .
H4BA H 0.4802(4) 0.4453(2) 0.5562(3) 0.038 Uiso 1 d R .
H4BB H 0.5676(4) 0.3801(2) 0.5612(3) 0.038 Uiso 1 d R .
C5B C 0.3767(4) 0.3779(2) 0.4225(3) 0.0262(7) Uani 1 d . .
H5BA H 0.3663(4) 0.3338(2) 0.4505(3) 0.032 Uiso 1 d R .
C6B C 0.2455(4) 0.4185(2) 0.4126(3) 0.0276(7) Uani 1 d . .
O7B O 0.1443(3) 0.3992(2) 0.4383(3) 0.0427(7) Uani 1 d . .
O8B O 0.2599(3) 0.4802(2) 0.3764(3) 0.0369(6) Uani 1 d . .
C9B C 0.1550(5) 0.5278(3) 0.3820(5) 0.0461(11) Uani 1 d . .
H9BA H 0.1775(5) 0.5699(3) 0.3535(5) 0.056 Uiso 1 d R .
H9BB H 0.0641(5) 0.5134(3) 0.3325(5) 0.056 Uiso 1 d R .
H9BC H 0.1539(5) 0.5323(3) 0.4635(5) 0.056 Uiso 1 d R .
C10B C 0.6775(4) 0.4880(2) 0.4644(3) 0.0287(7) Uani 1 d . .
C11B C 0.7494(5) 0.5151(3) 0.3792(4) 0.0378(10) Uani 1 d . .
H11D H 0.8182(5) 0.5475(3) 0.4200(4) 0.046 Uiso 1 d R .
H11E H 0.7952(5) 0.4796(3) 0.3506(4) 0.046 Uiso 1 d R .
H11F H 0.6813(5) 0.5358(3) 0.3124(4) 0.046 Uiso 1 d R .
O12B O 0.7099(3) 0.5068(2) 0.5688(2) 0.0394(7) Uani 1 d . .
O13B O 0.5616(3) 0.42669(14) 0.2246(2) 0.0253(5) Uani 1 d . .
N1C N 0.2857(3) 0.45736(15) 0.0538(2) 0.0209(5) Uani 1 d . .
C2C C 0.1726(4) 0.4409(2) 0.0832(3) 0.0222(6) Uani 1 d . .
N3C N 0.0760(3) 0.4939(2) 0.0658(3) 0.0242(6) Uani 1 d . .
C4C C 0.1296(5) 0.5506(2) 0.0145(4) 0.0328(8) Uani 1 d . .
H4CA H 0.1373(5) 0.5894(2) 0.0641(4) 0.039 Uiso 1 d R .
H4CB H 0.0698(5) 0.5606(2) -0.0650(4) 0.039 Uiso 1 d R .
C5C C 0.2757(4) 0.5262(2) 0.0124(3) 0.0226(6) Uani 1 d . .
H5CA H 0.2816(4) 0.5279(2) -0.0681(3) 0.027 Uiso 1 d R .
C6C C 0.3909(5) 0.5689(2) 0.0942(3) 0.0308(7) Uani 1 d . .
O7C O 0.4151(5) 0.5724(2) 0.2008(3) 0.0595(11) Uani 1 d . .
O8C O 0.4619(3) 0.6025(2) 0.0326(3) 0.0401(7) Uani 1 d . .
C9C C 0.5711(6) 0.6466(3) 0.1006(6) 0.063(2) Uani 1 d . .
H9CA H 0.6150(6) 0.6678(3) 0.0475(6) 0.077 Uiso 1 d R .
H9CB H 0.5309(6) 0.6798(3) 0.1395(6) 0.077 Uiso 1 d R .
H9CC H 0.6403(6) 0.6215(3) 0.1601(6) 0.077 Uiso 1 d R .
C10C C -0.0533(4) 0.4972(2) 0.0856(4) 0.0275(7) Uani 1 d . .
C11C C -0.1079(4) 0.4381(2) 0.1352(4) 0.0353(8) Uani 1 d . .
H11G H -0.1985(4) 0.4481(2) 0.1439(4) 0.042 Uiso 1 d R .
H11H H -0.1163(4) 0.4010(2) 0.0817(4) 0.042 Uiso 1 d R .
H11I H -0.0434(4) 0.4270(2) 0.2123(4) 0.042 Uiso 1 d R .
O12C O -0.1197(3) 0.5487(2) 0.0605(3) 0.0419(8) Uani 1 d . .
O13C O 0.1458(3) 0.38552(14) 0.1221(2) 0.0250(5) Uani 1 d . .
N1D N 0.3259(3) 0.34755(15) -0.0924(2) 0.0208(5) Uani 1 d . .
C2D C 0.2425(4) 0.2964(2) -0.0933(3) 0.0240(6) Uani 1 d . .
N3D N 0.1901(3) 0.2699(2) -0.2098(3) 0.0253(6) Uani 1 d . .
C4D C 0.2598(4) 0.3021(2) -0.2879(3) 0.0291(7) Uani 1 d . .
H4DA H 0.1928(4) 0.3168(2) -0.3614(3) 0.035 Uiso 1 d R .
H4DB H 0.3264(4) 0.2728(2) -0.3065(3) 0.035 Uiso 1 d R .
C5D C 0.3346(3) 0.3616(2) -0.2120(3) 0.0212(6) Uani 1 d . .
H5DA H 0.4316(3) 0.3623(2) -0.2102(3) 0.026 Uiso 1 d R .
C6D C 0.2653(4) 0.4272(2) -0.2621(3) 0.0241(6) Uani 1 d . .
O7D O 0.3161(3) 0.4673(2) -0.3128(3) 0.0391(7) Uani 1 d . .
O8D O 0.1381(3) 0.4334(2) -0.2468(3) 0.0326(6) Uani 1 d . .
C9D C 0.0556(5) 0.4898(3) -0.3067(4) 0.0439(10) Uani 1 d . .
H9DA H -0.0334(5) 0.4899(3) -0.2907(4) 0.052 Uiso 1 d R .
H9DB H 0.1056(5) 0.5300(3) -0.2765(4) 0.052 Uiso 1 d R .
H9DC H 0.0401(5) 0.4869(3) -0.3918(4) 0.052 Uiso 1 d R .
C10D C 0.0933(5) 0.2199(2) -0.2543(4) 0.0334(8) Uani 1 d . .
C11D C 0.0079(5) 0.1938(2) -0.1783(4) 0.0411(10) Uani 1 d . .
H11J H -0.0544(5) 0.1596(2) -0.2211(4) 0.049 Uiso 1 d R .
H11K H 0.0702(5) 0.1758(2) -0.1054(4) 0.049 Uiso 1 d R .
H11L H -0.0462(5) 0.2293(2) -0.1594(4) 0.049 Uiso 1 d R .
O12D O 0.0762(4) 0.2000(2) -0.3566(3) 0.0506(9) Uani 1 d . .
O13D O 0.2142(3) 0.27186(14) -0.0036(2) 0.0278(5) Uani 1 d . .
N1E N 0.5496(3) 0.4545(2) -0.0368(3) 0.0259(6) Uani 1 d . .
C2E C 0.5959(4) 0.4825(2) -0.1009(3) 0.0271(7) Uani 1 d . .
C3E C 0.6486(6) 0.5178(3) -0.1851(4) 0.0490(12) Uani 1 d . .
H3EC H 0.6800(6) 0.4866(3) -0.2337(4) 0.059 Uiso 1 d R .
H3EA H 0.7256(6) 0.5457(3) -0.1419(4) 0.059 Uiso 1 d R .
H3EB H 0.5763(6) 0.5458(3) -0.2352(4) 0.059 Uiso 1 d R .
N1F N 0.2040(4) 0.2523(2) 0.2598(3) 0.0294(7) Uani 1 d . .
C2F C 0.1714(4) 0.2130(2) 0.3154(3) 0.0268(7) Uani 1 d . .
C3F C 0.1357(5) 0.1619(2) 0.3896(4) 0.0387(10) Uani 1 d . .
H3FA H 0.1973(5) 0.1244(2) 0.3960(4) 0.047 Uiso 1 d R .
H3FB H 0.0399(5) 0.1479(2) 0.3540(4) 0.047 Uiso 1 d R .
H3FC H 0.1450(5) 0.1791(2) 0.4683(4) 0.047 Uiso 1 d R .
N1H N 0.8718(8) 0.3472(4) 0.6066(8) 0.103(3) Uani 1 d . .
C2H C 0.8683(6) 0.3332(4) 0.5103(7) 0.069(2) Uani 1 d . .
C3H C 0.8607(8) 0.3123(5) 0.3935(7) 0.092(3) Uani 1 d . .
H3HC H 0.9413(8) 0.3283(5) 0.3730(7) 0.110 Uiso 1 d R .
H3HD H 0.7777(8) 0.3303(5) 0.3368(7) 0.110 Uiso 1 d R .
H3HB H 0.8579(8) 0.2646(5) 0.3893(7) 0.110 Uiso 1 d R .
N1G N 0.6436(12) 0.2901(7) -0.2558(11) 0.077(2) Uiso 0.50 d PG .
C2G C 0.7432(11) 0.3200(5) -0.2143(9) 0.077(2) Uiso 0.50 d PG .
C3G C 0.8728(14) 0.3569(9) -0.1579(16) 0.077(2) Uiso 0.50 d PG .
N1FA N 0.8921(12) 0.3724(7) -0.1365(13) 0.077(2) Uiso 0.50 d PG .
C2FA C 0.7852(10) 0.3475(5) -0.1730(10) 0.077(2) Uiso 0.50 d PG .
C3FA C 0.6500(12) 0.3135(8) -0.2190(13) 0.077(2) Uiso 0.50 d PG .

loop_
_atom_type_symbol
_atom_type_description
_atom_type_scat_dispersion_real
_atom_type_scat_dispersion_imag
_atom_type_scat_source
C C 0.0033 0.0016 'International Tables Vol C Tables 4.2.6.8 and 6.1.1.4'
H H 0.0000 0.0000 'International Tables Vol C Tables 4.2.6.8 and 6.1.1.4'
N N 0.0061 0.0033 'International Tables Vol C Tables 4.2.6.8 and 6.1.1.4'
O O 0.0106 0.0060 'International Tables Vol C Tables 4.2.6.8 and 6.1.1.4'
Rh Rh -1.1178 0.9187 'International Tables Vol C Tables 4.2.6.8 and 6.1.1.4'

loop_
_geom_angle_atom_site_label_1
_geom_angle_atom_site_label_2
_geom_angle_atom_site_label_3
_geom_angle
_geom_angle_site_symmetry_1
_geom_angle_site_symmetry_3
_geom_angle_publ_flag
N1A Rh1 N1B 91.39(13) . . ?
N1A Rh1 O13C 176.03(11) . . ?
N1B Rh1 O13C 89.23(11) . . ?
N1A Rh1 O13D 90.47(12) . . ?
N1B Rh1 O13D 172.96(11) . . ?
O13C Rh1 O13D 88.46(11) . . ?
N1A Rh1 N1F 92.11(13) . . ?
N1B Rh1 N1F 94.67(12) . . ?
O13C Rh1 N1F 91.74(11) . . ?
O13D Rh1 N1F 92.04(11) . . ?
N1A Rh1 Rh2 85.41(9) . . ?
N1B Rh1 Rh2 84.24(8) . . ?
O13C Rh1 Rh2 90.76(7) . . ?
O13D Rh1 Rh2 89.14(7) . . ?
N1F Rh1 Rh2 177.26(9) . . ?
N1D Rh2 N1C 92.14(12) . . ?
N1D Rh2 O13B 174.15(12) . . ?
N1C Rh2 O13B 91.81(11) . . ?
N1D Rh2 O13A 88.27(11) . . ?
N1C Rh2 O13A 174.13(11) . . ?
O13B Rh2 O13A 87.37(11) . . ?
N1D Rh2 N1E 91.94(11) . . ?
N1C Rh2 N1E 95.26(12) . . ?
O13B Rh2 N1E 92.00(11) . . ?
O13A Rh2 N1E 90.58(11) . . ?
N1D Rh2 Rh1 86.29(8) . . ?
N1C Rh2 Rh1 84.31(8) . . ?
O13B Rh2 Rh1 89.80(7) . . ?
O13A Rh2 Rh1 89.87(7) . . ?
N1E Rh2 Rh1 178.16(8) . . ?
C2A N1A C5A 111.2(3) . . ?
C2A N1A Rh1 121.8(3) . . ?
C5A N1A Rh1 126.3(2) . . ?
O13A C2A N1A 127.5(3) . . ?
O13A C2A N3A 122.1(3) . . ?
N1A C2A N3A 110.4(3) . . ?
C10A N3A C2A 130.5(3) . . ?
C10A N3A C4A 119.2(3) . . ?
C2A N3A C4A 110.3(3) . . ?
N3A C4A C5A 102.4(3) . . ?
N3A C4A H4AA 110.9(2) . . ?
C5A C4A H4AA 111.0(2) . . ?
N3A C4A H4AB 111.5(2) . . ?
C5A C4A H4AB 111.7(2) . . ?
H4AA C4A H4AB 109.2 . . ?
N1A C5A C6A 112.9(3) . . ?
N1A C5A C4A 105.6(3) . . ?
C6A C5A C4A 108.2(3) . . ?
N1A C5A H5AA 110.2(2) . . ?
C6A C5A H5AA 110.0(2) . . ?
C4A C5A H5AA 109.7(2) . . ?
O7A C6A O8A 124.6(4) . . ?
O7A C6A C5A 125.9(4) . . ?
O8A C6A C5A 109.4(3) . . ?
C6A O8A C9A 117.5(4) . . ?
O8A C9A H9AA 109.9(3) . . ?
O8A C9A H9AB 109.8(3) . . ?
H9AA C9A H9AB 109.5 . . ?
O8A C9A H9AC 108.7(3) . . ?
H9AA C9A H9AC 109.5 . . ?
H9AB C9A H9AC 109.5 . . ?
O12A C10A N3A 117.6(4) . . ?
O12A C10A C11A 122.4(4) . . ?
N3A C10A C11A 120.0(4) . . ?
C10A C11A H11A 109.5(2) . . ?
C10A C11A H11B 109.6(3) . . ?
H11A C11A H11B 109.5 . . ?
C10A C11A H11C 109.3(3) . . ?
H11A C11A H11C 109.5 . . ?
H11B C11A H11C 109.5 . . ?
C2A O13A Rh2 114.3(2) . . ?
C2B N1B C5B 109.8(3) . . ?
C2B N1B Rh1 122.3(2) . . ?
C5B N1B Rh1 127.9(2) . . ?
O13B C2B N1B 126.9(3) . . ?
O13B C2B N3B 120.9(3) . . ?
N1B C2B N3B 112.2(3) . . ?
C10B N3B C2B 130.7(3) . . ?
C10B N3B C4B 120.4(3) . . ?
C2B N3B C4B 108.8(3) . . ?
N3B C4B C5B 102.1(3) . . ?
N3B C4B H4BA 111.6(2) . . ?
C5B C4B H4BA 111.2(2) . . ?
N3B C4B H4BB 111.2(2) . . ?
C5B C4B H4BB 111.4(2) . . ?
H4BA C4B H4BB 109.2 . . ?
N1B C5B C6B 112.0(3) . . ?
N1B C5B C4B 104.2(3) . . ?
C6B C5B C4B 110.4(3) . . ?
N1B C5B H5BA 110.0(2) . . ?
C6B C5B H5BA 110.1(2) . . ?
C4B C5B H5BA 110.0(2) . . ?
O7B C6B O8B 124.0(4) . . ?
O7B C6B C5B 125.2(4) . . ?
O8B C6B C5B 110.7(3) . . ?
C6B O8B C9B 117.2(4) . . ?
O8B C9B H9BA 108.9(3) . . ?
O8B C9B H9BB 109.8(3) . . ?
H9BA C9B H9BB 109.5 . . ?
O8B C9B H9BC 109.6(2) . . ?
H9BA C9B H9BC 109.5 . . ?
H9BB C9B H9BC 109.5 . . ?
O12B C10B N3B 119.4(4) . . ?
O12B C10B C11B 121.0(4) . . ?
N3B C10B C11B 119.6(3) . . ?
C10B C11B H11D 109.3(2) . . ?
C10B C11B H11E 109.4(3) . . ?
H11D C11B H11E 109.5 . . ?
C10B C11B H11F 109.6(2) . . ?
H11D C11B H11F 109.5 . . ?
H11E C11B H11F 109.5 . . ?
C2B O13B Rh2 114.1(2) . . ?
C2C N1C C5C 110.3(3) . . ?
C2C N1C Rh2 121.9(2) . . ?
C5C N1C Rh2 127.7(2) . . ?
O13C C2C N1C 127.4(3) . . ?
O13C C2C N3C 120.7(3) . . ?
N1C C2C N3C 111.9(3) . . ?
C10C N3C C2C 130.1(3) . . ?
C10C N3C C4C 120.4(3) . . ?
C2C N3C C4C 109.4(3) . . ?
N3C C4C C5C 102.8(3) . . ?
N3C C4C H4CA 111.0(2) . . ?
C5C C4C H4CA 111.3(2) . . ?
N3C C4C H4CB 111.3(2) . . ?
C5C C4C H4CB 111.3(2) . . ?
H4CA C4C H4CB 109.1 . . ?
N1C C5C C6C 111.4(3) . . ?
N1C C5C C4C 105.5(3) . . ?
C6C C5C C4C 110.3(3) . . ?
N1C C5C H5CA 109.9(2) . . ?
C6C C5C H5CA 109.7(2) . . ?
C4C C5C H5CA 109.9(2) . . ?
O7C C6C O8C 123.9(4) . . ?
O7C C6C C5C 124.4(4) . . ?
O8C C6C C5C 111.7(3) . . ?
C6C O8C C9C 116.7(4) . . ?
O8C C9C H9CA 109.4(3) . . ?
O8C C9C H9CB 109.6(3) . . ?
H9CA C9C H9CB 109.5 . . ?
O8C C9C H9CC 109.4(3) . . ?
H9CA C9C H9CC 109.5 . . ?
H9CB C9C H9CC 109.5 . . ?
O12C C10C N3C 118.0(4) . . ?
O12C C10C C11C 122.3(4) . . ?
N3C C10C C11C 119.7(3) . . ?
C10C C11C H11G 109.7(2) . . ?
C10C C11C H11H 109.6(2) . . ?
H11G C11C H11H 109.5 . . ?
C10C C11C H11I 109.2(2) . . ?
H11G C11C H11I 109.5 . . ?
H11H C11C H11I 109.5 . . ?
C2C O13C Rh1 114.1(2) . . ?
C2D N1D C5D 111.3(3) . . ?
C2D N1D Rh2 122.3(2) . . ?
C5D N1D Rh2 126.0(2) . . ?
O13D C2D N1D 126.5(3) . . ?
O13D C2D N3D 122.8(3) . . ?
N1D C2D N3D 110.6(3) . . ?
C10D N3D C2D 130.8(3) . . ?
C10D N3D C4D 120.0(3) . . ?
C2D N3D C4D 109.2(3) . . ?
N3D C4D C5D 103.0(3) . . ?
N3D C4D H4DA 111.3(2) . . ?
C5D C4D H4DA 111.1(2) . . ?
N3D C4D H4DB 111.2(2) . . ?
C5D C4D H4DB 111.0(2) . . ?
H4DA C4D H4DB 109.1 . . ?
N1D C5D C6D 112.7(3) . . ?
N1D C5D C4D 104.1(3) . . ?
C6D C5D C4D 111.6(3) . . ?
N1D C5D H5DA 109.5(2) . . ?
C6D C5D H5DA 109.4(2) . . ?
C4D C5D H5DA 109.5(2) . . ?
O7D C6D O8D 124.1(4) . . ?
O7D C6D C5D 124.2(3) . . ?
O8D C6D C5D 111.6(3) . . ?
C6D O8D C9D 115.5(3) . . ?
O8D C9D H9DA 109.3(2) . . ?
O8D C9D H9DB 109.1(2) . . ?
H9DA C9D H9DB 109.5 . . ?
O8D C9D H9DC 110.1(2) . . ?
H9DA C9D H9DC 109.5 . . ?
H9DB C9D H9DC 109.5 . . ?
O12D C10D N3D 118.8(4) . . ?
O12D C10D C11D 121.9(4) . . ?
N3D C10D C11D 119.3(4) . . ?
C10D C11D H11J 109.7(2) . . ?
C10D C11D H11K 109.1(3) . . ?
H11J C11D H11K 109.5 . . ?
C10D C11D H11L 109.6(3) . . ?
H11J C11D H11L 109.5 . . ?
H11K C11D H11L 109.5 . . ?
C2D O13D Rh1 115.1(2) . . ?
C2E N1E Rh2 170.3(3) . . ?
N1E C2E C3E 177.6(4) . . ?
C2E C3E H3EC 109.6(3) . . ?
C2E C3E H3EA 109.2(3) . . ?
H3EC C3E H3EA 109.8 . . ?
C2E C3E H3EB 110.2(3) . . ?
H3EC C3E H3EB 109.9 . . ?
H3EA C3E H3EB 108.1 . . ?
C2F N1F Rh1 168.3(3) . . ?
N1F C2F C3F 177.6(4) . . ?
C2F C3F H3FA 109.6(3) . . ?
C2F C3F H3FB 109.8(2) . . ?
H3FA C3F H3FB 109.5 . . ?
C2F C3F H3FC 110.2(3) . . ?
H3FA C3F H3FC 109.5 . . ?
H3FB C3F H3FC 108.4 . . ?
N1H C2H C3H 176.5(9) . . ?
C2H C3H H3HC 109.7(4) . . ?
C2H C3H H3HD 109.8(5) . . ?
H3HC C3H H3HD 108.2 . . ?
C2H C3H H3HB 109.8(5) . . ?
H3HC C3H H3HB 109.7 . . ?
H3HD C3H H3HB 109.7 . . ?
C3FA N1G C2G 54.2(14) . . ?
C3FA N1G C2FA 43.2(12) . . ?
C2G N1G C2FA 11.0(6) . . ?
C2FA C2G C3FA 119.1(19) . . ?
C2FA C2G N1G 152.6(15) . . ?
C3FA C2G N1G 33.5(12) . . ?
C2FA C2G C3G 27.6(14) . . ?
C3FA C2G C3G 146.6(12) . . ?
N1G C2G C3G 178.14(9) . . ?
C2FA C2G N1FA 20.8(8) . . ?
C3FA C2G N1FA 139.9(14) . . ?
N1G C2G N1FA 173.3(10) . . ?
C3G C2G N1FA 6.8(10) . . ?
C2FA C3G C2G 24.6(12) . . ?
C2FA N1FA C2G 13.9(6) . . ?
C2G C2FA C3G 127.9(24) . . ?
C2G C2FA N1FA 145.3(13) . . ?
C3G C2FA N1FA 17.5(17) . . ?
C2G C2FA C3FA 33.5(12) . . ?
C3G C2FA C3FA 161.2(18) . . ?
N1FA C2FA C3FA 178.13(10) . . ?
C2G C2FA N1G 16.4(9) . . ?
C3G C2FA N1G 144.2(17) . . ?
N1FA C2FA N1G 161.7(8) . . ?
C3FA C2FA N1G 17.1(7) . . ?
N1G C3FA C2G 92.3(20) . . ?
N1G C3FA C2FA 119.7(18) . . ?
C2G C3FA C2FA 27.4(9) . . ?

loop_
_geom_bond_atom_site_label_1
_geom_bond_atom_site_label_2
_geom_bond_distance
_geom_bond_site_symmetry_2
_geom_bond_publ_flag
Rh1 N1A 2.007(3) . ?
Rh1 N1B 2.012(3) . ?
Rh1 O13C 2.055(3) . ?
Rh1 O13D 2.111(3) . ?
Rh1 N1F 2.241(3) . ?
Rh1 Rh2 2.4586(3) . ?
Rh2 N1D 2.000(3) . ?
Rh2 N1C 2.016(3) . ?
Rh2 O13B 2.066(2) . ?
Rh2 O13A 2.092(3) . ?
Rh2 N1E 2.199(3) . ?
N1A C2A 1.316(5) . ?
N1A C5A 1.444(5) . ?
C2A O13A 1.260(4) . ?
C2A N3A 1.415(5) . ?
N3A C10A 1.382(5) . ?
N3A C4A 1.448(5) . ?
C4A C5A 1.543(5) . ?
C4A H4AA 0.96 . ?
C4A H4AB 0.96 . ?
C5A C6A 1.512(5) . ?
C5A H5AA 0.96 . ?
C6A O7A 1.191(5) . ?
C6A O8A 1.330(5) . ?
O8A C9A 1.437(5) . ?
C9A H9AA 0.96 . ?
C9A H9AB 0.96 . ?
C9A H9AC 0.96 . ?
C10A O12A 1.225(5) . ?
C10A C11A 1.474(7) . ?
C11A H11A 0.96 . ?
C11A H11B 0.96 . ?
C11A H11C 0.96 . ?
N1B C2B 1.295(5) . ?
N1B C5B 1.476(4) . ?
C2B O13B 1.265(4) . ?
C2B N3B 1.410(4) . ?
N3B C10B 1.367(5) . ?
N3B C4B 1.462(5) . ?
C4B C5B 1.541(5) . ?
C4B H4BA 0.96 . ?
C4B H4BB 0.96 . ?
C5B C6B 1.515(5) . ?
C5B H5BA 0.96 . ?
C6B O7B 1.200(5) . ?
C6B O8B 1.331(5) . ?
O8B C9B 1.433(5) . ?
C9B H9BA 0.96 . ?
C9B H9BB 0.96 . ?
C9B H9BC 0.96 . ?
C10B O12B 1.222(4) . ?
C10B C11B 1.494(6) . ?
C11B H11D 0.96 . ?
C11B H11E 0.96 . ?
C11B H11F 0.96 . ?
N1C C2C 1.315(4) . ?
N1C C5C 1.459(4) . ?
C2C O13C 1.261(4) . ?
C2C N3C 1.409(5) . ?
N3C C10C 1.377(5) . ?
N3C C4C 1.462(5) . ?
C4C C5C 1.544(5) . ?
C4C H4CA 0.96 . ?
C4C H4CB 0.96 . ?
C5C C6C 1.517(5) . ?
C5C H5CA 0.96 . ?
C6C O7C 1.197(5) . ?
C6C O8C 1.334(5) . ?
O8C C9C 1.441(6) . ?
C9C H9CA 0.96 . ?
C9C H9CB 0.96 . ?
C9C H9CC 0.96 . ?
C10C O12C 1.214(5) . ?
C10C C11C 1.496(6) . ?
C11C H11G 0.96 . ?
C11C H11H 0.96 . ?
C11C H11I 0.96 . ?
N1D C2D 1.320(5) . ?
N1D C5D 1.453(4) . ?
C2D O13D 1.264(4) . ?
C2D N3D 1.407(4) . ?
N3D C10D 1.380(5) . ?
N3D C4D 1.455(5) . ?
C4D C5D 1.539(5) . ?
C4D H4DA 0.96 . ?
C4D H4DB 0.96 . ?
C5D C6D 1.520(5) . ?
C5D H5DA 0.96 . ?
C6D O7D 1.199(5) . ?
C6D O8D 1.338(4) . ?
O8D C9D 1.449(5) . ?
C9D H9DA 0.96 . ?
C9D H9DB 0.96 . ?
C9D H9DC 0.96 . ?
C10D O12D 1.221(5) . ?
C10D C11D 1.497(6) . ?
C11D H11J 0.96 . ?
C11D H11K 0.96 . ?
C11D H11L 0.96 . ?
N1E C2E 1.140(5) . ?
C2E C3E 1.434(5) . ?
C3E H3EC 0.96 . ?
C3E H3EA 0.96 . ?
C3E H3EB 0.96 . ?
N1F C2F 1.130(5) . ?
C2F C3F 1.456(5) . ?
C3F H3FA 0.96 . ?
C3F H3FB 0.96 . ?
C3F H3FC 0.96 . ?
N1H C2H 1.150(10) . ?
C2H C3H 1.408(11) . ?
C3H H3HC 0.96 . ?
C3H H3HD 0.96 . ?
C3H H3HB 0.96 . ?
N1G C3FA 0.63(2) . ?
N1G C2G 1.14 . ?
N1G C2FA 1.853(14) . ?
C2G C2FA 0.769(14) . ?
C2G C3FA 0.92(2) . ?
C2G C3G 1.46 . ?
C2G N1FA 1.822(15) . ?
C3G C2FA 0.86(2) . ?
N1FA C2FA 1.14 . ?
C2FA C3FA 1.46 . ?
